data_4505754
loop_
_publ_author_name
'Barooah, Nilotpal'
'Sarma, Rupam J.'
'Baruah, Jubaraj B.'

_publ_section_title
;
 Adducts of 2-Hydroxyethylphthalimide with 1,3-Dihydroxybenene and
 1,3,5-Trihydroxybenzene
;
_journal_issue 5
_journal_name_full 'Crystal Growth &amp; Design'
_journal_page_first 639
_journal_paper_doi 10.1021/cg034082p
_journal_volume 3
_journal_year 2003
_chemical_formula_sum 'C16 H15 N O5'
_chemical_formula_weight 301.29
_chemical_name_common NB1
_chemical_name_systematic
; 
 ? 
;
_space_group_IT_number 15
_symmetry_cell_setting monoclinic
_symmetry_space_group_name_Hall '-C 2yc'
_symmetry_space_group_name_H-M 'C 1 2/c 1'
_atom_sites_solution_hydrogens difmap
_atom_sites_solution_primary direct
_atom_sites_solution_secondary difmap
_audit_creation_method SHELXL-97
_cell_angle_alpha 90.00
_cell_angle_beta 98.781(3)
_cell_angle_gamma 90.00
_cell_formula_units_Z 8
_cell_length_a 23.306(2)
_cell_length_b 8.0979(7)
_cell_length_c 15.7049(14)
_cell_measurement_reflns_used 924
_cell_measurement_temperature 120(2)
_cell_measurement_theta_max 21.49
_cell_measurement_theta_min 10.20
_cell_volume 2929.2(4)
_computing_cell_refinement 'SMART (Bruker, 2001a)'
_computing_data_collection 'SMART (Bruker, 2001a)'
_computing_data_reduction 'SAINT (Bruker, 2001b)'
_computing_molecular_graphics 'SHELXTL (Bruker, 2000)'
_computing_structure_refinement 'SHELXL-97 (Sheldrick, 1997)'
_computing_structure_solution 'SHELXS-97 (Sheldrick, 1990)'
_diffrn_ambient_temperature 120(2)
_diffrn_measured_fraction_theta_full 0.937
_diffrn_measured_fraction_theta_max 0.937
_diffrn_measurement_device_type 'Bruker SMART-1K CCD Diffractometer'
_diffrn_measurement_method '\w scans'
_diffrn_radiation_monochromator graphite
_diffrn_radiation_source 'fine-focus sealed tube'
_diffrn_radiation_type MoK\a
_diffrn_radiation_wavelength 0.71073
_diffrn_reflns_av_R_equivalents 0.0417
_diffrn_reflns_av_sigmaI/netI 0.0388
_diffrn_reflns_limit_h_max 32
_diffrn_reflns_limit_h_min -31
_diffrn_reflns_limit_k_max 11
_diffrn_reflns_limit_k_min -10
_diffrn_reflns_limit_l_max 22
_diffrn_reflns_limit_l_min -21
_diffrn_reflns_number 17433
_diffrn_reflns_theta_full 30.50
_diffrn_reflns_theta_max 30.50
_diffrn_reflns_theta_min 1.77
_diffrn_standards_decay_% 0
_diffrn_standards_number 0
_exptl_absorpt_coefficient_mu 0.103
_exptl_absorpt_correction_T_max 0.9838
_exptl_absorpt_correction_T_min 0.9679
_exptl_absorpt_correction_type none
_exptl_crystal_colour colourless
_exptl_crystal_density_diffrn 1.366
_exptl_crystal_density_method 'not measured'
_exptl_crystal_description 'irregular shape'
_exptl_crystal_F_000 1264
_exptl_crystal_size_max 0.32
_exptl_crystal_size_mid 0.18
_exptl_crystal_size_min 0.16
_refine_diff_density_max 0.294
_refine_diff_density_min -0.207
_refine_diff_density_rms 0.045
_refine_ls_extinction_method none
_refine_ls_goodness_of_fit_ref 1.027
_refine_ls_hydrogen_treatment refall
_refine_ls_matrix_type full
_refine_ls_number_parameters 259
_refine_ls_number_reflns 4195
_refine_ls_number_restraints 0
_refine_ls_restrained_S_all 1.027
_refine_ls_R_factor_all 0.0681
_refine_ls_R_factor_gt 0.0445
_refine_ls_shift/su_max 0.000
_refine_ls_shift/su_mean 0.000
_refine_ls_structure_factor_coef Fsqd
_refine_ls_weighting_details 'calc w=1/[\s^2^(Fo^2^)+(0.0493P)^2^+1.4127P] where P=(Fo^2^+2Fc^2^)/3'
_refine_ls_weighting_scheme calc
_refine_ls_wR_factor_gt 0.1000
_refine_ls_wR_factor_ref 0.1084
_reflns_number_gt 3133
_reflns_number_total 4195
_reflns_threshold_expression >2sigma(I)
_cod_data_source_file cg034082psi20030521_011827.cif
_cod_data_source_block 03srv034
_cod_original_cell_volume 2929.3(4)
_cod_original_sg_symbol_H-M 'C 2/c'
_cod_database_code 4505754

loop_
_symmetry_equiv_pos_as_xyz
'x, y, z'
'-x, y, -z+1/2'
'x+1/2, y+1/2, z'
'-x+1/2, y+1/2, -z+1/2'
'-x, -y, -z'
'x, -y, z-1/2'
'-x+1/2, -y+1/2, -z'
'x+1/2, -y+1/2, z-1/2'

loop_
_atom_site_label
_atom_site_type_symbol
_atom_site_fract_x
_atom_site_fract_y
_atom_site_fract_z
_atom_site_U_iso_or_equiv
_atom_site_adp_type
_atom_site_occupancy
_atom_site_symmetry_multiplicity
_atom_site_calc_flag
O1 O 0.37970(5) 0.68765(14) -0.12302(6) 0.0352(3) Uani 1 1 d
H1 H 0.3683(9) 0.769(3) -0.0852(14) 0.066(6) Uiso 1 1 d
C1 C 0.42015(6) 0.57405(18) -0.07823(9) 0.0264(3) Uani 1 1 d
H1A H 0.4297(7) 0.514(2) -0.1322(11) 0.033(4) Uiso 1 1 d
H1B H 0.4543(7) 0.6336(19) -0.0501(10) 0.025(4) Uiso 1 1 d
C2 C 0.39354(6) 0.46683(17) -0.01558(8) 0.0236(3) Uani 1 1 d
H2A H 0.3571(7) 0.414(2) -0.0455(11) 0.034(4) Uiso 1 1 d
H2B H 0.4222(7) 0.3811(19) 0.0072(10) 0.026(4) Uiso 1 1 d
N1 N 0.37807(4) 0.56115(13) 0.05751(7) 0.0196(2) Uani 1 1 d
C3 C 0.41930(5) 0.62526(16) 0.12393(8) 0.0209(3) Uani 1 1 d
O3 O 0.47132(4) 0.61477(13) 0.12634(6) 0.0295(2) Uani 1 1 d
C4 C 0.38547(5) 0.70470(15) 0.18596(8) 0.0196(2) Uani 1 1 d
C5 C 0.40447(6) 0.78750(17) 0.26203(8) 0.0247(3) Uani 1 1 d
H5 H 0.4450(7) 0.8010(19) 0.2830(10) 0.029(4) Uiso 1 1 d
C6 C 0.36194(7) 0.84968(18) 0.30719(9) 0.0282(3) Uani 1 1 d
H6 H 0.3726(7) 0.910(2) 0.3585(12) 0.039(5) Uiso 1 1 d
C7 C 0.30310(6) 0.82746(18) 0.27698(9) 0.0292(3) Uani 1 1 d
H7 H 0.2757(7) 0.869(2) 0.3092(11) 0.033(4) Uiso 1 1 d
C8 C 0.28429(6) 0.74375(18) 0.19972(9) 0.0263(3) Uani 1 1 d
H8 H 0.2435(7) 0.730(2) 0.1796(10) 0.031(4) Uiso 1 1 d
C9 C 0.32661(5) 0.68303(15) 0.15529(8) 0.0200(3) Uani 1 1 d
C10 C 0.32176(5) 0.58901(16) 0.07291(8) 0.0208(3) Uani 1 1 d
O10 O 0.27834(4) 0.54161(13) 0.02567(6) 0.0286(2) Uani 1 1 d
O11 O 0.16332(4) 0.57477(11) 0.02355(6) 0.0227(2) Uani 1 1 d
H11 H 0.2023(8) 0.565(2) 0.0266(11) 0.038(5) Uiso 1 1 d
C11 C 0.13394(5) 0.48017(15) -0.04213(7) 0.0186(2) Uani 1 1 d
C12 C 0.07346(5) 0.48643(16) -0.05551(8) 0.0216(3) Uani 1 1 d
H12 H 0.0538(6) 0.553(2) -0.0197(10) 0.030(4) Uiso 1 1 d
C13 C 0.04315(6) 0.39688(17) -0.12346(9) 0.0241(3) Uani 1 1 d
H13 H 0.0006(7) 0.3978(19) -0.1343(10) 0.026(4) Uiso 1 1 d
C14 C 0.07213(6) 0.30158(17) -0.17737(8) 0.0231(3) Uani 1 1 d
H14 H 0.0504(7) 0.236(2) -0.2245(11) 0.034(4) Uiso 1 1 d
C15 C 0.13277(5) 0.29578(15) -0.16211(8) 0.0196(2) Uani 1 1 d
O15 O 0.16430(4) 0.20226(12) -0.21056(6) 0.0267(2) Uani 1 1 d
H15 H 0.1439(9) 0.188(2) -0.2632(14) 0.055(6) Uiso 1 1 d
C16 C 0.16386(5) 0.38430(15) -0.09430(8) 0.0189(2) Uani 1 1 d
H16 H 0.2049(7) 0.3808(18) -0.0849(9) 0.022(4) Uiso 1 1 d

loop_
_atom_site_aniso_label
_atom_site_aniso_U_11
_atom_site_aniso_U_22
_atom_site_aniso_U_33
_atom_site_aniso_U_23
_atom_site_aniso_U_13
_atom_site_aniso_U_12
O1 0.0472(7) 0.0378(6) 0.0209(5) 0.0007(4) 0.0065(4) 0.0185(5)
C1 0.0233(7) 0.0330(8) 0.0234(6) -0.0006(5) 0.0056(5) 0.0059(6)
C2 0.0239(7) 0.0239(7) 0.0232(6) -0.0044(5) 0.0037(5) 0.0045(5)
N1 0.0172(5) 0.0228(5) 0.0187(5) -0.0018(4) 0.0028(4) 0.0017(4)
C3 0.0188(6) 0.0217(6) 0.0217(6) 0.0006(5) 0.0013(5) 0.0027(5)
O3 0.0170(5) 0.0370(6) 0.0336(5) -0.0068(4) 0.0011(4) 0.0047(4)
C4 0.0189(6) 0.0197(6) 0.0203(6) 0.0012(5) 0.0030(5) 0.0016(5)
C5 0.0244(7) 0.0260(7) 0.0228(6) -0.0008(5) 0.0005(5) 0.0003(5)
C6 0.0356(8) 0.0272(7) 0.0222(6) -0.0044(5) 0.0062(6) -0.0013(6)
C7 0.0317(8) 0.0293(7) 0.0300(7) -0.0032(5) 0.0158(6) 0.0006(6)
C8 0.0199(6) 0.0282(7) 0.0323(7) -0.0027(5) 0.0091(5) -0.0018(5)
C9 0.0195(6) 0.0200(6) 0.0208(6) 0.0008(4) 0.0036(5) -0.0007(5)
C10 0.0182(6) 0.0210(6) 0.0233(6) 0.0000(5) 0.0038(5) 0.0001(5)
O10 0.0181(5) 0.0352(6) 0.0312(5) -0.0085(4) -0.0004(4) -0.0026(4)
O11 0.0200(5) 0.0254(5) 0.0228(4) -0.0057(4) 0.0037(4) 0.0003(4)
C11 0.0200(6) 0.0188(6) 0.0172(5) 0.0025(4) 0.0029(5) -0.0005(5)
C12 0.0186(6) 0.0240(6) 0.0235(6) 0.0022(5) 0.0073(5) 0.0029(5)
C13 0.0162(6) 0.0276(7) 0.0283(7) 0.0047(5) 0.0028(5) -0.0004(5)
C14 0.0205(6) 0.0269(7) 0.0209(6) 0.0020(5) -0.0002(5) -0.0030(5)
C15 0.0206(6) 0.0203(6) 0.0182(5) 0.0018(5) 0.0041(5) 0.0009(5)
O15 0.0252(5) 0.0325(6) 0.0223(5) -0.0079(4) 0.0035(4) 0.0029(4)
C16 0.0148(6) 0.0210(6) 0.0206(6) 0.0016(5) 0.0018(4) 0.0009(5)

loop_
_atom_type_symbol
_atom_type_description
_atom_type_scat_dispersion_real
_atom_type_scat_dispersion_imag
_atom_type_scat_source
C C 0.0033 0.0016 'International Tables Vol C Tables 4.2.6.8 and 6.1.1.4'
H H 0.0000 0.0000 'International Tables Vol C Tables 4.2.6.8 and 6.1.1.4'
N N 0.0061 0.0033 'International Tables Vol C Tables 4.2.6.8 and 6.1.1.4'
O O 0.0106 0.0060 'International Tables Vol C Tables 4.2.6.8 and 6.1.1.4'

loop_
_geom_angle_atom_site_label_1
_geom_angle_atom_site_label_2
_geom_angle_atom_site_label_3
_geom_angle
C1 O1 H1 111.5(13)
O1 C1 C2 112.68(11)
O1 C1 H1A 96.3(9)
C2 C1 H1A 115.0(9)
O1 C1 H1B 109.7(9)
C2 C1 H1B 112.0(9)
H1A C1 H1B 110.0(12)
N1 C2 C1 112.54(11)
N1 C2 H2A 107.3(9)
C1 C2 H2A 110.0(10)
N1 C2 H2B 108.3(9)
C1 C2 H2B 108.4(9)
H2A C2 H2B 110.3(13)
C10 N1 C3 111.60(10)
C10 N1 C2 124.88(11)
C3 N1 C2 123.40(10)
O3 C3 N1 124.45(12)
O3 C3 C4 129.61(12)
N1 C3 C4 105.94(10)
C5 C4 C9 121.88(12)
C5 C4 C3 130.01(12)
C9 C4 C3 108.11(11)
C4 C5 C6 117.06(13)
C4 C5 H5 121.5(10)
C6 C5 H5 121.5(10)
C7 C6 C5 121.21(13)
C7 C6 H6 118.5(10)
C5 C6 H6 120.3(10)
C6 C7 C8 121.29(12)
C6 C7 H7 119.3(10)
C8 C7 H7 119.4(10)
C9 C8 C7 117.15(13)
C9 C8 H8 122.7(10)
C7 C8 H8 120.2(10)
C8 C9 C4 121.41(12)
C8 C9 C10 130.87(12)
C4 C9 C10 107.73(10)
O10 C10 N1 124.08(12)
O10 C10 C9 129.31(11)
N1 C10 C9 106.60(10)
C11 O11 H11 111.7(11)
O11 C11 C16 120.93(11)
O11 C11 C12 117.87(11)
C16 C11 C12 121.19(11)
C13 C12 C11 118.70(11)
C13 C12 H12 121.2(9)
C11 C12 H12 120.1(9)
C12 C13 C14 121.22(12)
C12 C13 H13 120.7(9)
C14 C13 H13 118.0(9)
C13 C14 C15 119.05(12)
C13 C14 H14 120.9(9)
C15 C14 H14 120.0(9)
O15 C15 C16 116.77(11)
O15 C15 C14 122.64(11)
C16 C15 C14 120.57(11)
C15 O15 H15 109.4(13)
C11 C16 C15 119.27(11)
C11 C16 H16 120.7(9)
C15 C16 H16 120.0(9)

loop_
_geom_bond_atom_site_label_1
_geom_bond_atom_site_label_2
_geom_bond_distance
O1 C1 1.4237(17)
O1 H1 0.95(2)
C1 C2 1.5142(19)
C1 H1A 1.032(17)
C1 H1B 0.977(16)
C2 N1 1.4689(16)
C2 H2A 1.002(17)
C2 H2B 0.991(16)
N1 C10 1.3887(15)
N1 C3 1.4054(16)
C3 O3 1.2100(15)
C3 C4 1.4897(17)
C4 C5 1.3824(18)
C4 C9 1.3939(18)
C5 C6 1.3978(19)
C5 H5 0.957(15)
C6 C7 1.392(2)
C6 H6 0.943(18)
C7 C8 1.401(2)
C7 H7 0.936(16)
C8 C9 1.3825(17)
C8 H8 0.962(16)
C9 C10 1.4905(17)
C10 O10 1.2217(15)
O11 C11 1.3798(15)
O11 H11 0.906(18)
C11 C16 1.3910(17)
C11 C12 1.3940(17)
C12 C13 1.3906(19)
C12 H12 0.947(16)
C13 C14 1.3939(19)
C13 H13 0.980(16)
C14 C15 1.3976(18)
C14 H14 0.988(17)
C15 O15 1.3650(15)
C15 C16 1.3920(17)
O15 H15 0.90(2)
C16 H16 0.945(15)

loop_
_geom_hbond_atom_site_label_D
_geom_hbond_atom_site_label_H
_geom_hbond_atom_site_label_A
_geom_hbond_distance_DH
_geom_hbond_distance_HA
_geom_hbond_distance_DA
_geom_hbond_angle_DHA
_geom_hbond_site_symmetry_A
O11 H11 O10 0.906(18) 1.785(18) 2.6892(13) 176.4(17) .
O15 H15 O1 0.90(2) 1.79(2) 2.6606(14) 163.9(19) 4_544
O1 H1 O11 0.95(2) 1.82(2) 2.7614(14) 171.8(19) 7_565
C1 H1A O3 1.032(17) 2.519(16) 3.1451(16) 118.5(11) 5_665

loop_
_geom_torsion_atom_site_label_1
_geom_torsion_atom_site_label_2
_geom_torsion_atom_site_label_3
_geom_torsion_atom_site_label_4
_geom_torsion
O1 C1 C2 N1 -67.89(15)
C1 C2 N1 C10 112.71(14)
C1 C2 N1 C3 -71.70(16)
C10 N1 C3 O3 178.84(13)
C2 N1 C3 O3 2.7(2)
C10 N1 C3 C4 -1.50(14)
C2 N1 C3 C4 -177.61(11)
O3 C3 C4 C5 0.3(2)
N1 C3 C4 C5 -179.34(13)
O3 C3 C4 C9 -179.50(14)
N1 C3 C4 C9 0.86(13)
C9 C4 C5 C6 -0.22(19)
C3 C4 C5 C6 179.99(13)
C4 C5 C6 C7 0.6(2)
C5 C6 C7 C8 -0.8(2)
C6 C7 C8 C9 0.6(2)
C7 C8 C9 C4 -0.2(2)
C7 C8 C9 C10 179.58(13)
C5 C4 C9 C8 0.0(2)
C3 C4 C9 C8 179.87(12)
C5 C4 C9 C10 -179.79(12)
C3 C4 C9 C10 0.04(14)
C3 N1 C10 O10 -178.17(13)
C2 N1 C10 O10 -2.1(2)
C3 N1 C10 C9 1.53(14)
C2 N1 C10 C9 177.57(11)
C8 C9 C10 O10 -1.1(2)
C4 C9 C10 O10 178.74(13)
C8 C9 C10 N1 179.26(13)
C4 C9 C10 N1 -0.93(14)
O11 C11 C12 C13 177.57(11)
C16 C11 C12 C13 -1.17(18)
C11 C12 C13 C14 0.32(19)
C12 C13 C14 C15 0.37(19)
C13 C14 C15 O15 178.33(11)
C13 C14 C15 C16 -0.23(19)
O11 C11 C16 C15 -177.40(11)
C12 C11 C16 C15 1.31(18)
O15 C15 C16 C11 -179.24(11)
C14 C15 C16 C11 -0.59(18)

loop_
_cod_related_entry_id
_cod_related_entry_database
_cod_related_entry_code
1 ChemSpider 30661532
